data_7058549
loop_
_publ_author_name
'Kaushal, Mani'
'Lobana, Tarlok S.'
'Nim, Lovedeep'
'Bala, Ritu'
'Arora, Daljit S.'
'Garcia-Santos, Isabel'
'Duff, Courtney E.'
'Jasinski, Jerry P.'

_publ_section_title
;
 Synthesis of 2-acetylpyridine-N-substituted thiosemicarbazonates of
 copper(ii) with high antimicrobial activity against methicillin resistant
 S. aureus, K. pneumoniae 1 and C. albicans
;
_journal_issue 29
_journal_name_full 'New Journal of Chemistry'
_journal_page_first 11727
_journal_paper_doi 10.1039/C9NJ01459D
_journal_volume 43
_journal_year 2019
_chemical_formula_moiety 'C14 H13 Cl Cu N4 S'
_chemical_formula_sum 'C14 H13 Cl Cu N4 S'
_chemical_formula_weight 368.33
_space_group_crystal_system triclinic
_space_group_IT_number 2
_space_group_name_Hall '-P 1'
_space_group_name_H-M_alt 'P -1'
_symmetry_space_group_name_Hall '-P 1'
_symmetry_space_group_name_H-M 'P -1'
_atom_sites_solution_hydrogens geom
_atom_sites_solution_primary dual
_audit_creation_date 2018-01-11
_audit_creation_method
;
Olex2 1.2
(compiled 2017.08.10 svn.r3458 for OlexSys, GUI svn.r5381)
;
_audit_update_record
;
2019-02-05 deposited with the CCDC.    2019-06-27 downloaded from the CCDC.
;
_cell_angle_alpha 93.465(7)
_cell_angle_beta 94.684(8)
_cell_angle_gamma 110.405(11)
_cell_formula_units_Z 2
_cell_length_a 7.0086(9)
_cell_length_b 8.3881(9)
_cell_length_c 13.5011(9)
_cell_measurement_reflns_used 1300
_cell_measurement_temperature 293(2)
_cell_measurement_theta_max 70.4020
_cell_measurement_theta_min 5.6330
_cell_volume 738.06(14)
_computing_cell_refinement 'CrysAlisPro (Rigaku OD, 2015)'
_computing_data_collection 'CrysAlisPro (Rigaku OD, 2015)'
_computing_data_reduction 'CrysAlisPro (Rigaku OD, 2015)'
_computing_molecular_graphics 'Olex2 (Dolomanov et al., 2009)'
_computing_publication_material 'Olex2 (Dolomanov et al., 2009)'
_computing_structure_refinement 'ShelXL (Sheldrick, 2015a)'
_computing_structure_solution 'ShelXT (Sheldrick, 2015b)'
_diffrn_ambient_temperature 293(2)
_diffrn_detector 'CCD plate'
_diffrn_detector_area_resol_mean 16.0416
_diffrn_detector_type Eos
_diffrn_measured_fraction_theta_full 0.993
_diffrn_measured_fraction_theta_max 0.974
_diffrn_measurement_details
;
List of Runs (angles in degrees, time in seconds):

  # Type    Start    End  Width  t~exp~   \w     \q     \k     \f   Frames
#--------------------------------------------------------------------------
  1  \w    -24.00  62.00   1.00    1.00    --   35.48 -19.00  60.00   86
  2  \w     -4.00  71.00   1.00    1.00    --   35.48 -99.00   0.00   75
  3  \w     27.00  61.00   1.00    1.00    --   35.48 -99.00 -90.00   34
  4  \w     39.00 125.00   1.00    1.75    --  108.00 -30.00 -90.00   86
  5  \w    125.00 151.00   1.00    1.75    --  108.00  30.00 -30.00   26
  6  \w    138.00 175.00   1.00    1.75    --  108.00  61.00 -90.00   37
  7  \w    129.00 155.00   1.00    1.75    --  108.00  61.00-150.00   26
  8  \w    101.00 174.00   1.00    1.75    --  108.00  45.00-120.00   73
  9  \w     96.00 122.00   1.00    1.75    --  108.00  61.00-150.00   26
 10  \w     93.00 120.00   1.00    1.75    --  108.00  61.00 -90.00   27
 11  \w     87.00 121.00   1.00    1.75    --  108.00  30.00 -30.00   34
 12  \w     94.00 126.00   1.00    1.75    --  108.00 -61.00  90.00   32
 13  \w     83.00 110.00   1.00    1.75    --  108.00-111.00 120.00   27
 14  \w     73.00 108.00   1.00    1.75    --  108.00 -94.00  30.00   35
 15  \w     67.00 115.00   1.00    1.75    --  108.00-111.00 -60.00   48
 16  \w     65.00 132.00   1.00    1.75    --  108.00 -77.00 -90.00   67
 17  \w     58.00 126.00   1.00    1.75    --  108.00 -61.00-180.00   68
 18  \w     92.00 145.00   1.00    1.75    --  108.00  45.00-180.00   53
 19  \w     44.00 103.00   1.00    1.75    --  108.00 -94.00-180.00   59
 20  \w    -20.00  38.00   1.00    1.00    --   35.48 -57.00-120.00   58
 21  \w    -60.00  34.00   1.00    1.00    --  -33.50  77.00-180.00   94
 22  \w    -96.00  -7.00   1.00    1.00    --  -33.50 -77.00  60.00   89
 23  \w     38.00  76.00   1.00    1.75    --  108.00-111.00 120.00   38
 24  \w     38.00  67.00   1.00    1.75    --  108.00-111.00  90.00   29
 25  \w     46.00  88.00   1.00    1.75    --  108.00 -61.00  90.00   42
 26  \w     74.00 119.00   1.00    1.75    --  108.00 178.00  90.00   45
;
_diffrn_measurement_device 'four-circle diffractometer'
_diffrn_measurement_device_type 'Rigaku, Oxford diffraction'
_diffrn_measurement_method '\w scans'
_diffrn_orient_matrix_type 'CrysAlisPro convention (1999,Acta A55,543-557)'
_diffrn_orient_matrix_UB_11 0.0790680000
_diffrn_orient_matrix_UB_12 0.1554656000
_diffrn_orient_matrix_UB_13 -0.0604697000
_diffrn_orient_matrix_UB_21 0.2194524000
_diffrn_orient_matrix_UB_22 -0.0002558000
_diffrn_orient_matrix_UB_23 0.0199777000
_diffrn_orient_matrix_UB_31 -0.0352226000
_diffrn_orient_matrix_UB_32 -0.1206501000
_diffrn_orient_matrix_UB_33 -0.0957356000
_diffrn_radiation_monochromator graphite
_diffrn_radiation_probe x-ray
_diffrn_radiation_type CuK\a
_diffrn_radiation_wavelength 1.54184
_diffrn_reflns_av_R_equivalents 0.0372
_diffrn_reflns_av_unetI/netI 0.0574
_diffrn_reflns_Laue_measured_fraction_full 0.993
_diffrn_reflns_Laue_measured_fraction_max 0.974
_diffrn_reflns_limit_h_max 8
_diffrn_reflns_limit_h_min -6
_diffrn_reflns_limit_k_max 10
_diffrn_reflns_limit_k_min -10
_diffrn_reflns_limit_l_max 13
_diffrn_reflns_limit_l_min -16
_diffrn_reflns_number 4659
_diffrn_reflns_point_group_measured_fraction_full 0.993
_diffrn_reflns_point_group_measured_fraction_max 0.974
_diffrn_reflns_theta_full 67.684
_diffrn_reflns_theta_max 71.326
_diffrn_reflns_theta_min 3.299
_diffrn_source 'fine-focus sealed X-ray tube'
_diffrn_source_type 'Enhance (Cu) X-ray Source'
_exptl_absorpt_coefficient_mu 5.051
_exptl_absorpt_correction_T_max 1.00000
_exptl_absorpt_correction_T_min 0.46892
_exptl_absorpt_correction_type multi-scan
_exptl_absorpt_process_details
;
CrysAlisPro 1.171.38.43f (Rigaku Oxford Diffraction, 2015)
Empirical absorption correction using spherical harmonics,
 implemented in SCALE3 ABSPACK scaling algorithm.
;
_exptl_crystal_colour violet
_exptl_crystal_colour_primary violet
_exptl_crystal_density_diffrn 1.657
_exptl_crystal_description prism
_exptl_crystal_F_000 374
_exptl_crystal_size_max 0.42
_exptl_crystal_size_mid 0.08
_exptl_crystal_size_min 0.06
_refine_diff_density_max 0.563
_refine_diff_density_min -0.376
_refine_diff_density_rms 0.078
_refine_ls_extinction_coef 0.0022(4)
_refine_ls_extinction_expression Fc^*^=kFc[1+0.001xFc^2^\l^3^/sin(2\q)]^-1/4^
_refine_ls_extinction_method SHELXL
_refine_ls_goodness_of_fit_ref 1.012
_refine_ls_hydrogen_treatment constr
_refine_ls_matrix_type full
_refine_ls_number_parameters 192
_refine_ls_number_reflns 2792
_refine_ls_number_restraints 0
_refine_ls_restrained_S_all 1.012
_refine_ls_R_factor_all 0.0620
_refine_ls_R_factor_gt 0.0464
_refine_ls_shift/su_max 0.000
_refine_ls_shift/su_mean 0.000
_refine_ls_structure_factor_coef Fsqd
_refine_ls_weighting_details 'w=1/[\s^2^(Fo^2^)+(0.0565P)^2^] where P=(Fo^2^+2Fc^2^)/3'
_refine_ls_weighting_scheme calc
_refine_ls_wR_factor_gt 0.1102
_refine_ls_wR_factor_ref 0.1235
_reflns_Friedel_coverage 0.000
_reflns_number_gt 2141
_reflns_number_total 2792
_reflns_threshold_expression 'I > 2\s(I)'
_cod_data_source_file c9nj01459d2.cif
_cod_data_source_block 4
_cod_depositor_comments 'Adding full bibliography for 7058549--7058555.cif.'
_cod_database_code 7058549
_shelxl_version_number 2014/6
_chemical_oxdiff_formula 'C14 H13 N4 S Cl Cu'
_chemical_oxdiff_usercomment 'Lobana's JPL-251'
_shelx_space_group_comment
;
The symmetry employed for this shelxl refinement is uniquely defined
by the following loop, which should always be used as a source of
symmetry information in preference to the above space-group names.
They are only intended as comments.
;
_shelx_estimated_absorpt_t_max 0.751
_shelx_estimated_absorpt_t_min 0.226
_reflns_odcompleteness_completeness 99.59
_reflns_odcompleteness_iscentric 1
_reflns_odcompleteness_theta 68.13
_olex2_refinement_description
;
1. Fixed Uiso
 At 1.2 times of:
  All C(H) groups, All N(H) groups
 At 1.5 times of:
  All C(H,H,H) groups
2.a Aromatic/amide H refined with riding coordinates:
 N1(H1), C4(H4), C5(H5), C6(H6), C7(H7), C9(H9), C10(H10), C11(H11), C12(H12),
 C13(H13)
2.b Idealised Me refined as rotating group:
 C14(H14A,H14B,H14C)
;
_olex2_exptl_crystal_mounting_method 'polymer loop'
_olex2_submission_special_instructions 'No special instructions were received'
_oxdiff_exptl_absorpt_empirical_details
;
Empirical correction (ABSPACK) includes:
- Absorption correction using spherical harmonics
- Frame scaling
;
_oxdiff_exptl_absorpt_empirical_full_max 1.971
_oxdiff_exptl_absorpt_empirical_full_min 0.670

loop_
_space_group_symop_operation_xyz
'x, y, z'
'-x, -y, -z'

loop_
_atom_site_label
_atom_site_type_symbol
_atom_site_fract_x
_atom_site_fract_y
_atom_site_fract_z
_atom_site_U_iso_or_equiv
_atom_site_adp_type
_atom_site_occupancy
_atom_site_site_symmetry_order
_atom_site_calc_flag
_atom_site_refinement_flags_posn
Cu1 Cu 0.64361(9) 0.41637(6) 0.72889(4) 0.0414(2) Uani 1 1 d .
Cl1 Cl 0.5497(2) 0.25949(13) 0.85403(8) 0.0724(4) Uani 1 1 d .
S1 S 0.59599(18) 0.20130(11) 0.60981(7) 0.0502(3) Uani 1 1 d .
N1 N 0.6674(5) 0.2531(4) 0.4232(2) 0.0436(7) Uani 1 1 d .
H1 H 0.6183 0.1434 0.4207 0.052 Uiso 1 1 calc R
N2 N 0.7417(5) 0.5016(4) 0.5263(2) 0.0401(7) Uani 1 1 d .
N3 N 0.7347(4) 0.5623(3) 0.6214(2) 0.0358(6) Uani 1 1 d .
N4 N 0.7126(5) 0.6476(4) 0.8054(2) 0.0405(7) Uani 1 1 d .
C1 C 0.6762(5) 0.3342(4) 0.5145(3) 0.0377(7) Uani 1 1 d .
C2 C 0.7998(5) 0.7257(4) 0.6439(3) 0.0381(7) Uani 1 1 d .
C3 C 0.7847(5) 0.7775(4) 0.7486(3) 0.0375(7) Uani 1 1 d .
C4 C 0.8391(6) 0.9462(5) 0.7869(3) 0.0466(9) Uani 1 1 d .
H4 H 0.8872 1.0344 0.7464 0.056 Uiso 1 1 calc R
C5 C 0.8210(7) 0.9811(5) 0.8862(3) 0.0532(10) Uani 1 1 d .
H5 H 0.8576 1.0933 0.9139 0.064 Uiso 1 1 calc R
C6 C 0.7483(7) 0.8483(6) 0.9431(3) 0.0548(10) Uani 1 1 d .
H6 H 0.7362 0.8697 1.0103 0.066 Uiso 1 1 calc R
C7 C 0.6926(6) 0.6822(5) 0.9011(3) 0.0495(9) Uani 1 1 d .
H7 H 0.6401 0.5926 0.9401 0.059 Uiso 1 1 calc R
C8 C 0.7249(5) 0.3177(5) 0.3316(3) 0.0387(8) Uani 1 1 d .
C9 C 0.8027(6) 0.4909(5) 0.3170(3) 0.0500(10) Uani 1 1 d .
H9 H 0.8193 0.5735 0.3694 0.060 Uiso 1 1 calc R
C10 C 0.8545(7) 0.5379(6) 0.2241(3) 0.0576(11) Uani 1 1 d .
H10 H 0.9065 0.6534 0.2145 0.069 Uiso 1 1 calc R
C11 C 0.8314(7) 0.4190(6) 0.1450(3) 0.0563(11) Uani 1 1 d .
H11 H 0.8676 0.4533 0.0828 0.068 Uiso 1 1 calc R
C12 C 0.7532(7) 0.2467(6) 0.1597(3) 0.0535(10) Uani 1 1 d .
H12 H 0.7363 0.1643 0.1072 0.064 Uiso 1 1 calc R
C13 C 0.7008(6) 0.1982(5) 0.2522(3) 0.0459(9) Uani 1 1 d .
H13 H 0.6481 0.0826 0.2614 0.055 Uiso 1 1 calc R
C14 C 0.8839(7) 0.8530(5) 0.5724(3) 0.0491(9) Uani 1 1 d .
H14A H 0.8972 0.7953 0.5112 0.074 Uiso 1 1 calc GR
H14B H 1.0159 0.9317 0.6004 0.074 Uiso 1 1 calc GR
H14C H 0.7930 0.9142 0.5594 0.074 Uiso 1 1 calc GR

loop_
_atom_site_aniso_label
_atom_site_aniso_U_11
_atom_site_aniso_U_22
_atom_site_aniso_U_33
_atom_site_aniso_U_23
_atom_site_aniso_U_13
_atom_site_aniso_U_12
Cu1 0.0546(4) 0.0291(3) 0.0392(3) 0.0097(2) 0.0101(2) 0.0113(2)
Cl1 0.1251(11) 0.0431(6) 0.0553(6) 0.0226(4) 0.0371(6) 0.0286(6)
S1 0.0765(7) 0.0265(4) 0.0408(5) 0.0075(3) 0.0075(4) 0.0089(4)
N1 0.0540(19) 0.0288(14) 0.0423(16) 0.0040(12) 0.0074(14) 0.0070(13)
N2 0.0513(18) 0.0303(14) 0.0363(14) 0.0051(11) 0.0086(13) 0.0105(13)
N3 0.0425(17) 0.0274(13) 0.0365(14) 0.0051(10) 0.0057(12) 0.0108(12)
N4 0.0421(17) 0.0355(15) 0.0409(15) 0.0038(12) 0.0027(13) 0.0106(13)
C1 0.0385(19) 0.0301(16) 0.0415(17) 0.0050(13) 0.0008(14) 0.0090(14)
C2 0.0384(19) 0.0296(17) 0.0448(18) 0.0089(14) 0.0042(15) 0.0096(14)
C3 0.0348(18) 0.0343(17) 0.0407(18) 0.0074(13) 0.0019(14) 0.0086(14)
C4 0.049(2) 0.0366(19) 0.047(2) 0.0020(15) 0.0008(17) 0.0078(17)
C5 0.055(2) 0.043(2) 0.057(2) -0.0057(17) 0.0030(19) 0.0130(19)
C6 0.058(3) 0.056(2) 0.041(2) -0.0037(17) 0.0056(18) 0.011(2)
C7 0.053(2) 0.050(2) 0.0410(19) 0.0076(16) 0.0079(17) 0.0123(19)
C8 0.0339(18) 0.0375(18) 0.0403(17) 0.0063(14) 0.0032(14) 0.0070(15)
C9 0.057(3) 0.038(2) 0.046(2) 0.0056(15) 0.0061(17) 0.0057(18)
C10 0.061(3) 0.049(2) 0.050(2) 0.0142(18) 0.007(2) 0.002(2)
C11 0.054(3) 0.070(3) 0.043(2) 0.0152(19) 0.0106(18) 0.016(2)
C12 0.058(3) 0.059(3) 0.043(2) -0.0028(17) 0.0044(18) 0.021(2)
C13 0.046(2) 0.0387(19) 0.050(2) 0.0022(15) 0.0071(17) 0.0116(16)
C14 0.062(3) 0.0303(18) 0.050(2) 0.0092(15) 0.0112(18) 0.0086(17)

loop_
_atom_type_symbol
_atom_type_description
_atom_type_scat_dispersion_real
_atom_type_scat_dispersion_imag
_atom_type_scat_source
C C 0.0181 0.0091 'International Tables Vol C Tables 4.2.6.8 and 6.1.1.4'
H H 0.0000 0.0000 'International Tables Vol C Tables 4.2.6.8 and 6.1.1.4'
Cl Cl 0.3639 0.7018 'International Tables Vol C Tables 4.2.6.8 and 6.1.1.4'
Cu Cu -1.9646 0.5888 'International Tables Vol C Tables 4.2.6.8 and 6.1.1.4'
N N 0.0311 0.0180 'International Tables Vol C Tables 4.2.6.8 and 6.1.1.4'
S S 0.3331 0.5567 'International Tables Vol C Tables 4.2.6.8 and 6.1.1.4'

loop_
_geom_angle_atom_site_label_1
_geom_angle_atom_site_label_2
_geom_angle_atom_site_label_3
_geom_angle
Cl1 Cu1 S1 97.78(4)
N3 Cu1 Cl1 177.80(9)
N3 Cu1 S1 84.03(8)
N3 Cu1 N4 80.65(12)
N4 Cu1 Cl1 97.53(9)
N4 Cu1 S1 164.67(9)
C1 S1 Cu1 95.23(12)
C1 N1 H1 114.4
C1 N1 C8 131.1(3)
C8 N1 H1 114.4
C1 N2 N3 112.3(3)
N2 N3 Cu1 123.8(2)
C2 N3 Cu1 117.4(2)
C2 N3 N2 118.7(3)
C3 N4 Cu1 112.7(2)
C7 N4 Cu1 128.2(3)
C7 N4 C3 119.2(3)
N1 C1 S1 115.7(3)
N2 C1 S1 124.6(3)
N2 C1 N1 119.8(3)
N3 C2 C3 114.2(3)
N3 C2 C14 123.9(3)
C3 C2 C14 121.9(3)
N4 C3 C2 115.0(3)
N4 C3 C4 121.6(3)
C4 C3 C2 123.4(3)
C3 C4 H4 120.6
C5 C4 C3 118.9(4)
C5 C4 H4 120.6
C4 C5 H5 120.5
C6 C5 C4 118.9(4)
C6 C5 H5 120.5
C5 C6 H6 120.0
C5 C6 C7 120.0(4)
C7 C6 H6 120.0
N4 C7 C6 121.3(4)
N4 C7 H7 119.3
C6 C7 H7 119.3
C9 C8 N1 124.6(3)
C13 C8 N1 116.3(3)
C13 C8 C9 119.0(3)
C8 C9 H9 120.4
C10 C9 C8 119.1(4)
C10 C9 H9 120.4
C9 C10 H10 119.1
C11 C10 C9 121.9(4)
C11 C10 H10 119.1
C10 C11 H11 120.6
C10 C11 C12 118.8(4)
C12 C11 H11 120.6
C11 C12 H12 120.1
C13 C12 C11 119.9(4)
C13 C12 H12 120.1
C8 C13 H13 119.4
C12 C13 C8 121.3(4)
C12 C13 H13 119.4
C2 C14 H14A 109.5
C2 C14 H14B 109.5
C2 C14 H14C 109.5
H14A C14 H14B 109.5
H14A C14 H14C 109.5
H14B C14 H14C 109.5

loop_
_geom_bond_atom_site_label_1
_geom_bond_atom_site_label_2
_geom_bond_distance
Cu1 Cl1 2.2058(10)
Cu1 S1 2.2567(11)
Cu1 N3 1.958(3)
Cu1 N4 2.021(3)
S1 C1 1.752(3)
N1 H1 0.8600
N1 C1 1.358(5)
N1 C8 1.413(4)
N2 N3 1.363(4)
N2 C1 1.311(4)
N3 C2 1.292(4)
N4 C3 1.346(5)
N4 C7 1.335(5)
C2 C3 1.476(5)
C2 C14 1.482(5)
C3 C4 1.385(5)
C4 H4 0.9300
C4 C5 1.381(6)
C5 H5 0.9300
C5 C6 1.365(6)
C6 H6 0.9300
C6 C7 1.380(6)
C7 H7 0.9300
C8 C9 1.395(5)
C8 C13 1.380(5)
C9 H9 0.9300
C9 C10 1.377(5)
C10 H10 0.9300
C10 C11 1.376(6)
C11 H11 0.9300
C11 C12 1.389(6)
C12 H12 0.9300
C12 C13 1.375(5)
C13 H13 0.9300
C14 H14A 0.9600
C14 H14B 0.9600
C14 H14C 0.9600

loop_
_geom_hbond_atom_site_label_D
_geom_hbond_atom_site_label_H
_geom_hbond_atom_site_label_A
_geom_hbond_distance_DH
_geom_hbond_distance_HA
_geom_hbond_distance_DA
_geom_hbond_angle_DHA
C9 H9 N2 0.93 2.29 2.894(5) 121.7
